data_4507539
loop_
_publ_author_name
'Wan, Chong-Qing'
'Li, Ai-Min'
'Al-Thabaiti, Shaeel A.'
'Mak, Thomas C. W.'

_publ_section_title
;
 Group 12 Metal Complexes of Semirigid
 2,6-Pyridinediylbis(3-pyridinyl)methanone: Role of Counteranions and
 Solvent in Product Formation
;
_journal_issue 5
_journal_name_full 'Crystal Growth &amp; Design'
_journal_page_first 1926
_journal_paper_doi 10.1021/cg3017408
_journal_volume 13
_journal_year 2013
_chemical_formula_sum 'C34 H28 Cd Cl2 N6 O15'
_chemical_formula_weight 943.92
_chemical_name_systematic
; 
 ? 
;
_space_group_IT_number 2
_symmetry_cell_setting triclinic
_symmetry_space_group_name_Hall '-P 1'
_symmetry_space_group_name_H-M 'P -1'
_atom_sites_solution_hydrogens geom
_atom_sites_solution_primary direct
_atom_sites_solution_secondary difmap
_audit_creation_method SHELXL-97
_cell_angle_alpha 80.627(2)
_cell_angle_beta 71.799(2)
_cell_angle_gamma 84.189(2)
_cell_formula_units_Z 2
_cell_length_a 10.0026(8)
_cell_length_b 12.8675(10)
_cell_length_c 15.4829(12)
_cell_measurement_temperature 293(2)
_cell_volume 1865.1(3)
_computing_cell_refinement 'APEX2 and SAINT (Bruker 2007)'
_computing_data_collection 'APEX2 (Bruker 2007)'
_computing_data_reduction SAINT
_computing_molecular_graphics 'Bruker SHELXTL'
_computing_publication_material 'Bruker SHELXTL'
_computing_structure_refinement 'SHELXL-97 (Sheldrick, 1997)'
_computing_structure_solution 'SHELXS-97 (Sheldrick, 1990)'
_diffrn_ambient_temperature 293(2)
_diffrn_measured_fraction_theta_full 0.998
_diffrn_measured_fraction_theta_max 0.998
_diffrn_radiation_monochromator graphite
_diffrn_radiation_source 'fine-focus sealed tube'
_diffrn_radiation_type MoK\a
_diffrn_radiation_wavelength 0.71073
_diffrn_reflns_av_R_equivalents 0.0286
_diffrn_reflns_av_sigmaI/netI 0.0236
_diffrn_reflns_limit_h_max 11
_diffrn_reflns_limit_h_min -11
_diffrn_reflns_limit_k_max 15
_diffrn_reflns_limit_k_min -15
_diffrn_reflns_limit_l_max 18
_diffrn_reflns_limit_l_min -16
_diffrn_reflns_number 27091
_diffrn_reflns_theta_full 25.01
_diffrn_reflns_theta_max 25.01
_diffrn_reflns_theta_min 1.61
_exptl_absorpt_coefficient_mu 0.810
_exptl_absorpt_correction_T_max 1.000000
_exptl_absorpt_correction_T_min 0.807380
_exptl_absorpt_correction_type multi-scan
_exptl_absorpt_process_details SADABS
_exptl_crystal_colour colorless
_exptl_crystal_density_diffrn 1.681
_exptl_crystal_density_method 'not measured'
_exptl_crystal_description block
_exptl_crystal_F_000 952
_exptl_crystal_size_max 0.45
_exptl_crystal_size_mid 0.30
_exptl_crystal_size_min 0.22
_refine_diff_density_max 1.028
_refine_diff_density_min -0.773
_refine_diff_density_rms 0.077
_refine_ls_extinction_method none
_refine_ls_goodness_of_fit_ref 1.058
_refine_ls_hydrogen_treatment constr
_refine_ls_matrix_type full
_refine_ls_number_parameters 535
_refine_ls_number_reflns 6568
_refine_ls_number_restraints 0
_refine_ls_restrained_S_all 1.058
_refine_ls_R_factor_all 0.0544
_refine_ls_R_factor_gt 0.0424
_refine_ls_shift/su_max 0.000
_refine_ls_shift/su_mean 0.000
_refine_ls_structure_factor_coef Fsqd
_refine_ls_weighting_details 'calc w=1/[\s^2^(Fo^2^)+(0.0609P)^2^+3.0657P] where P=(Fo^2^+2Fc^2^)/3'
_refine_ls_weighting_scheme calc
_refine_ls_wR_factor_gt 0.1113
_refine_ls_wR_factor_ref 0.1227
_reflns_number_gt 5252
_reflns_number_total 6568
_reflns_threshold_expression >2sigma(I)
_cod_data_source_file cg3017408_si_002.cif
_cod_data_source_block complex4
_cod_depositor_comments
;
The following automatic conversions were performed:

'_symmetry_cell_setting' value 'Triclinic' changed to 'triclinic'
according to /home/saulius/struct/CIF-dictionaries/cif_core.dic
dictionary named 'cif_core.dic' version 2.4.2 from
2011-04-26.

'_exptl_absorpt_correction_type' value 'Multi-SCAN'
changed to 'multi-scan' according to
/home/saulius/struct/CIF-dictionaries/cif_core.dic dictionary named
'cif_core.dic' version 2.4.2 from 2011-04-26.

Automatic conversion script
Id: cif_fix_values 1891 2012-01-12 08:04:46Z andrius 
;
_cod_original_sg_symbol_H-M P-1
_cod_database_code 4507539

loop_
_symmetry_equiv_pos_as_xyz
'x, y, z'
'-x, -y, -z'

loop_
_atom_site_label
_atom_site_type_symbol
_atom_site_fract_x
_atom_site_fract_y
_atom_site_fract_z
_atom_site_U_iso_or_equiv
_atom_site_adp_type
_atom_site_occupancy
_atom_site_symmetry_multiplicity
_atom_site_calc_flag
_atom_site_refinement_flags
Cd1 Cd 0.5000 0.5000 1.0000 0.03808(13) Uani 1 2 d S
Cd2 Cd 0.5000 0.5000 0.5000 0.04175(13) Uani 1 2 d S
O1 O -0.1429(3) 0.7384(3) 1.0041(3) 0.0715(10) Uani 1 1 d .
O2 O 0.4034(4) 1.0392(2) 0.9374(3) 0.0655(9) Uani 1 1 d .
O3 O 0.0912(5) 0.8846(4) 0.7178(3) 0.1025(15) Uani 1 1 d .
O4 O 0.5917(6) 1.0080(3) 0.2945(3) 0.1130(18) Uani 1 1 d .
N1 N 0.2799(3) 0.5294(2) 0.9684(3) 0.0452(8) Uani 1 1 d .
N2 N 0.1737(3) 0.8400(2) 0.9896(2) 0.0420(8) Uani 1 1 d .
N3 N 0.5564(3) 0.6776(2) 0.9440(2) 0.0399(7) Uani 1 1 d .
N4 N 0.4031(4) 0.6040(3) 0.6180(2) 0.0460(8) Uani 1 1 d .
N5 N 0.3537(5) 0.9029(3) 0.5034(3) 0.0622(11) Uani 1 1 d .
N6 N 0.6097(4) 0.6482(3) 0.4097(3) 0.0550(9) Uani 1 1 d .
C1 C 0.2579(5) 0.4831(3) 0.9028(3) 0.0534(11) Uani 1 1 d .
H1A H 0.3192 0.4274 0.8809 0.064 Uiso 1 1 calc R
C2 C 0.1485(5) 0.5145(4) 0.8663(4) 0.0580(12) Uani 1 1 d .
H2A H 0.1353 0.4791 0.8220 0.070 Uiso 1 1 calc R
C3 C 0.0591(4) 0.5984(4) 0.8960(3) 0.0543(11) Uani 1 1 d .
H3A H -0.0132 0.6222 0.8706 0.065 Uiso 1 1 calc R
C4 C 0.0786(4) 0.6468(3) 0.9641(3) 0.0447(9) Uani 1 1 d .
C5 C 0.1897(4) 0.6093(3) 0.9990(3) 0.0430(9) Uani 1 1 d .
H5A H 0.2018 0.6410 1.0456 0.052 Uiso 1 1 calc R
C6 C -0.0193(4) 0.7351(3) 1.0006(3) 0.0499(10) Uani 1 1 d .
C7 C 0.0368(4) 0.8214(3) 1.0318(3) 0.0454(9) Uani 1 1 d .
C8 C -0.0506(5) 0.8809(4) 1.0961(3) 0.0535(11) Uani 1 1 d .
H8A H -0.1446 0.8657 1.1237 0.064 Uiso 1 1 calc R
C9 C 0.0036(5) 0.9628(4) 1.1187(3) 0.0576(12) Uani 1 1 d .
H9A H -0.0522 1.0024 1.1634 0.069 Uiso 1 1 calc R
C10 C 0.1420(5) 0.9855(3) 1.0742(3) 0.0528(11) Uani 1 1 d .
H10A H 0.1806 1.0419 1.0869 0.063 Uiso 1 1 calc R
C11 C 0.2230(4) 0.9224(3) 1.0099(3) 0.0428(9) Uani 1 1 d .
C12 C 0.3724(5) 0.9479(3) 0.9566(3) 0.0462(10) Uani 1 1 d .
C13 C 0.4794(4) 0.8608(3) 0.9264(3) 0.0399(9) Uani 1 1 d .
C14 C 0.6027(5) 0.8831(3) 0.8556(3) 0.0490(10) Uani 1 1 d .
H14A H 0.6180 0.9514 0.8253 0.059 Uiso 1 1 calc R
C15 C 0.7022(5) 0.8019(4) 0.8309(3) 0.0518(10) Uani 1 1 d .
H15A H 0.7867 0.8149 0.7847 0.062 Uiso 1 1 calc R
C16 C 0.6742(4) 0.7016(3) 0.8757(3) 0.0441(9) Uani 1 1 d .
H16A H 0.7409 0.6473 0.8575 0.053 Uiso 1 1 calc R
C17 C 0.4624(4) 0.7573(3) 0.9690(3) 0.0409(9) Uani 1 1 d .
H17A H 0.3812 0.7425 1.0176 0.049 Uiso 1 1 calc R
C18 C 0.4630(5) 0.5952(4) 0.6859(3) 0.0567(11) Uani 1 1 d .
H18A H 0.5272 0.5388 0.6909 0.068 Uiso 1 1 calc R
C19 C 0.4337(6) 0.6652(4) 0.7473(3) 0.0633(13) Uani 1 1 d .
H19A H 0.4751 0.6552 0.7943 0.076 Uiso 1 1 calc R
C20 C 0.3412(5) 0.7517(4) 0.7391(3) 0.0600(12) Uani 1 1 d .
H20A H 0.3193 0.8003 0.7805 0.072 Uiso 1 1 calc R
C21 C 0.2831(5) 0.7636(3) 0.6687(3) 0.0501(10) Uani 1 1 d .
C22 C 0.3147(4) 0.6872(3) 0.6106(3) 0.0468(10) Uani 1 1 d .
H22A H 0.2722 0.6944 0.5643 0.056 Uiso 1 1 calc R
C23 C 0.1889(6) 0.8587(4) 0.6548(4) 0.0682(14) Uani 1 1 d .
C24 C 0.2302(7) 0.9271(4) 0.5635(4) 0.0715(15) Uani 1 1 d .
C25 C 0.1448(9) 1.0157(5) 0.5449(6) 0.100(2) Uani 1 1 d .
H25A H 0.0576 1.0298 0.5866 0.120 Uiso 1 1 calc R
C26 C 0.1935(12) 1.0816(6) 0.4629(7) 0.128(4) Uani 1 1 d .
H26A H 0.1400 1.1419 0.4493 0.154 Uiso 1 1 calc R
C27 C 0.3193(12) 1.0579(5) 0.4026(6) 0.111(3) Uani 1 1 d .
H27A H 0.3534 1.1020 0.3474 0.133 Uiso 1 1 calc R
C28 C 0.3975(8) 0.9665(4) 0.4241(4) 0.0775(18) Uani 1 1 d .
C29 C 0.5363(8) 0.9408(4) 0.3573(4) 0.0764(17) Uani 1 1 d .
C30 C 0.6115(6) 0.8348(4) 0.3664(3) 0.0613(13) Uani 1 1 d .
C31 C 0.7584(7) 0.8260(5) 0.3318(4) 0.0841(19) Uani 1 1 d .
H31A H 0.8090 0.8861 0.3063 0.101 Uiso 1 1 calc R
C32 C 0.8262(7) 0.7304(6) 0.3354(5) 0.095(2) Uani 1 1 d .
H32A H 0.9238 0.7237 0.3116 0.114 Uiso 1 1 calc R
C33 C 0.7495(6) 0.6423(5) 0.3748(4) 0.0792(16) Uani 1 1 d .
H33A H 0.7972 0.5765 0.3771 0.095 Uiso 1 1 calc R
C34 C 0.5419(5) 0.7427(3) 0.4046(3) 0.0529(11) Uani 1 1 d .
H34A H 0.4441 0.7469 0.4277 0.064 Uiso 1 1 calc R
Cl1 Cl 0.91307(14) 0.58341(15) 0.66657(13) 0.0871(5) Uani 1 1 d .
O5 O 0.9866(9) 0.5309(6) 0.5961(5) 0.188(3) Uani 1 1 d .
O6 O 0.9663(9) 0.6707(8) 0.6763(6) 0.220(4) Uani 1 1 d .
O7 O 0.8965(11) 0.5102(7) 0.7536(5) 0.190(3) Uani 1 1 d .
O8 O 0.7810(7) 0.6063(9) 0.6661(7) 0.229(5) Uani 1 1 d .
Cl2 Cl 0.77411(17) 0.19588(14) 0.70434(15) 0.0965(5) Uani 1 1 d .
O9 O 0.6524(5) 0.1375(4) 0.7376(4) 0.1196(19) Uani 1 1 d .
O10 O 0.7945(9) 0.2447(7) 0.7737(7) 0.202(4) Uani 1 1 d .
O11 O 0.8147(11) 0.2227(9) 0.6070(6) 0.126(4) Uani 0.50 1 d P
O11' O 0.7066(15) 0.3052(8) 0.6941(8) 0.133(4) Uani 0.50 1 d P
O12 O 0.8868(9) 0.1229(9) 0.7024(7) 0.237(5) Uani 1 1 d .
O1W O 0.6038(4) 0.4409(3) 0.8577(2) 0.0628(8) Uani 1 1 d .
O2W O 0.7031(4) 0.4493(3) 0.5497(3) 0.0695(9) Uani 1 1 d .
O3W O 0.4374(5) 0.2690(3) 0.8477(3) 0.0911(13) Uani 1 1 d .
H1WA H 0.6868 0.4667 0.8233 0.137 Uiso 1 1 d R
H1WB H 0.5992 0.3874 0.8302 0.137 Uiso 1 1 d R
H2WA H 0.7123 0.3904 0.5871 0.137 Uiso 1 1 d R
H2WB H 0.7411 0.4937 0.5746 0.137 Uiso 1 1 d R
H3WA H 0.4978 0.2218 0.8176 0.137 Uiso 1 1 d R
H3WB H 0.3544 0.2366 0.8392 0.137 Uiso 1 1 d R

loop_
_atom_site_aniso_label
_atom_site_aniso_U_11
_atom_site_aniso_U_22
_atom_site_aniso_U_33
_atom_site_aniso_U_23
_atom_site_aniso_U_13
_atom_site_aniso_U_12
Cd1 0.0368(2) 0.0261(2) 0.0521(3) -0.00482(16) -0.01691(18) 0.00468(15)
Cd2 0.0418(2) 0.0337(2) 0.0511(3) -0.00504(17) -0.01665(19) -0.00112(16)
O1 0.0404(17) 0.0534(19) 0.128(3) -0.0191(19) -0.0353(19) 0.0063(14)
O2 0.067(2) 0.0270(15) 0.106(3) -0.0060(16) -0.0312(19) -0.0037(14)
O3 0.100(3) 0.100(3) 0.103(3) -0.056(3) -0.015(3) 0.034(3)
O4 0.194(5) 0.057(2) 0.089(3) 0.024(2) -0.047(3) -0.052(3)
N1 0.0403(18) 0.0312(16) 0.068(2) -0.0066(15) -0.0225(17) -0.0004(13)
N2 0.0398(18) 0.0298(16) 0.060(2) -0.0080(14) -0.0221(16) 0.0067(13)
N3 0.0376(17) 0.0308(16) 0.056(2) -0.0066(14) -0.0221(16) 0.0026(13)
N4 0.050(2) 0.0420(18) 0.049(2) -0.0039(15) -0.0185(16) -0.0054(15)
N5 0.092(3) 0.040(2) 0.066(3) -0.0118(19) -0.042(2) 0.007(2)
N6 0.049(2) 0.048(2) 0.062(2) -0.0055(17) -0.0060(18) -0.0079(17)
C1 0.044(2) 0.042(2) 0.076(3) -0.016(2) -0.016(2) -0.0048(18)
C2 0.049(3) 0.060(3) 0.072(3) -0.020(2) -0.021(2) -0.010(2)
C3 0.041(2) 0.053(3) 0.076(3) -0.004(2) -0.028(2) -0.0071(19)
C4 0.036(2) 0.034(2) 0.067(3) -0.0036(18) -0.0211(19) -0.0032(16)
C5 0.039(2) 0.0294(19) 0.065(3) -0.0061(17) -0.0214(19) -0.0023(16)
C6 0.037(2) 0.038(2) 0.075(3) 0.001(2) -0.023(2) 0.0009(17)
C7 0.043(2) 0.036(2) 0.059(3) -0.0032(18) -0.0226(19) 0.0070(17)
C8 0.050(2) 0.051(3) 0.055(3) 0.000(2) -0.015(2) 0.007(2)
C9 0.068(3) 0.053(3) 0.049(3) -0.010(2) -0.018(2) 0.013(2)
C10 0.070(3) 0.038(2) 0.059(3) -0.0138(19) -0.031(2) 0.009(2)
C11 0.048(2) 0.0283(19) 0.058(3) -0.0067(17) -0.026(2) 0.0063(16)
C12 0.051(2) 0.031(2) 0.066(3) -0.0057(18) -0.031(2) 0.0009(17)
C13 0.042(2) 0.0289(18) 0.056(2) -0.0058(17) -0.0247(19) -0.0019(15)
C14 0.055(3) 0.037(2) 0.059(3) -0.0002(19) -0.025(2) -0.0085(18)
C15 0.044(2) 0.054(3) 0.056(3) -0.006(2) -0.013(2) -0.0077(19)
C16 0.038(2) 0.042(2) 0.055(3) -0.0119(19) -0.0185(19) 0.0037(17)
C17 0.038(2) 0.034(2) 0.054(2) -0.0051(17) -0.0208(18) -0.0009(16)
C18 0.065(3) 0.055(3) 0.054(3) 0.001(2) -0.028(2) -0.005(2)
C19 0.078(3) 0.068(3) 0.052(3) 0.000(2) -0.032(3) -0.017(3)
C20 0.073(3) 0.061(3) 0.047(3) -0.010(2) -0.011(2) -0.027(3)
C21 0.051(2) 0.049(2) 0.051(3) -0.0126(19) -0.012(2) -0.0073(19)
C22 0.045(2) 0.049(2) 0.051(2) -0.0106(19) -0.0196(19) 0.0002(18)
C23 0.074(3) 0.062(3) 0.081(4) -0.037(3) -0.032(3) 0.014(3)
C24 0.098(4) 0.054(3) 0.083(4) -0.032(3) -0.053(3) 0.024(3)
C25 0.129(6) 0.078(4) 0.120(6) -0.046(4) -0.078(5) 0.048(4)
C26 0.216(10) 0.070(4) 0.138(7) -0.033(5) -0.122(8) 0.060(6)
C27 0.209(10) 0.050(3) 0.102(5) -0.006(3) -0.097(6) 0.018(5)
C28 0.143(6) 0.036(3) 0.074(4) -0.007(2) -0.064(4) -0.001(3)
C29 0.132(5) 0.045(3) 0.064(3) 0.003(3) -0.046(4) -0.028(3)
C30 0.091(4) 0.048(3) 0.046(3) 0.000(2) -0.019(3) -0.026(2)
C31 0.097(5) 0.082(4) 0.064(3) -0.007(3) 0.001(3) -0.052(4)
C32 0.062(4) 0.101(5) 0.104(5) -0.020(4) 0.012(3) -0.030(3)
C33 0.058(3) 0.077(4) 0.087(4) -0.009(3) 0.000(3) -0.007(3)
C34 0.060(3) 0.042(2) 0.055(3) -0.0015(19) -0.016(2) -0.011(2)
Cl1 0.0499(7) 0.1164(13) 0.1049(12) -0.0599(10) -0.0169(7) 0.0019(7)
O5 0.199(7) 0.196(7) 0.124(5) -0.073(5) 0.022(5) 0.047(6)
O6 0.175(7) 0.273(10) 0.226(9) -0.101(8) -0.014(6) -0.128(7)
O7 0.268(11) 0.179(7) 0.128(6) -0.023(5) -0.068(6) -0.006(7)
O8 0.081(4) 0.346(13) 0.302(11) -0.150(10) -0.084(6) 0.046(6)
Cl2 0.0639(9) 0.0832(11) 0.1365(16) 0.0170(10) -0.0356(9) -0.0123(8)
O9 0.097(3) 0.079(3) 0.160(5) -0.032(3) 0.010(3) -0.034(3)
O10 0.177(8) 0.161(7) 0.232(10) -0.076(7) 0.025(7) -0.041(6)
O11 0.122(8) 0.152(10) 0.075(6) 0.061(6) -0.009(5) -0.059(7)
O11' 0.213(13) 0.080(6) 0.123(9) 0.044(6) -0.098(9) -0.031(7)
O12 0.128(6) 0.324(13) 0.250(10) -0.061(9) -0.066(6) 0.093(7)
O1W 0.067(2) 0.0581(19) 0.063(2) -0.0213(16) -0.0170(17) 0.0063(16)
O2W 0.061(2) 0.066(2) 0.095(3) -0.0084(19) -0.045(2) -0.0012(17)
O3W 0.095(3) 0.064(2) 0.107(3) -0.031(2) -0.015(2) 0.010(2)

loop_
_atom_type_symbol
_atom_type_description
_atom_type_scat_dispersion_real
_atom_type_scat_dispersion_imag
_atom_type_scat_source
C C 0.0033 0.0016 'International Tables Vol C Tables 4.2.6.8 and 6.1.1.4'
H H 0.0000 0.0000 'International Tables Vol C Tables 4.2.6.8 and 6.1.1.4'
N N 0.0061 0.0033 'International Tables Vol C Tables 4.2.6.8 and 6.1.1.4'
O O 0.0106 0.0060 'International Tables Vol C Tables 4.2.6.8 and 6.1.1.4'
Cl Cl 0.1484 0.1585 'International Tables Vol C Tables 4.2.6.8 and 6.1.1.4'
Cd Cd -0.8075 1.2024 'International Tables Vol C Tables 4.2.6.8 and 6.1.1.4'

loop_
_geom_angle_atom_site_label_1
_geom_angle_atom_site_label_2
_geom_angle_atom_site_label_3
_geom_angle
_geom_angle_site_symmetry_1
_geom_angle_site_symmetry_3
O1W Cd1 O1W 180.000(1) . 2_667
O1W Cd1 N3 94.42(12) . .
O1W Cd1 N3 85.58(12) 2_667 .
O1W Cd1 N3 85.58(12) . 2_667
O1W Cd1 N3 94.42(12) 2_667 2_667
N3 Cd1 N3 180.000(1) . 2_667
O1W Cd1 N1 90.03(12) . .
O1W Cd1 N1 89.97(12) 2_667 .
N3 Cd1 N1 91.71(11) . .
N3 Cd1 N1 88.29(11) 2_667 .
O1W Cd1 N1 89.97(12) . 2_667
O1W Cd1 N1 90.03(12) 2_667 2_667
N3 Cd1 N1 88.29(11) . 2_667
N3 Cd1 N1 91.71(11) 2_667 2_667
N1 Cd1 N1 180.000(1) . 2_667
N6 Cd2 N6 180.00(12) 2_666 .
N6 Cd2 N4 87.83(13) 2_666 2_666
N6 Cd2 N4 92.17(13) . 2_666
N6 Cd2 N4 92.17(13) 2_666 .
N6 Cd2 N4 87.83(13) . .
N4 Cd2 N4 180.000(1) 2_666 .
N6 Cd2 O2W 90.09(13) 2_666 2_666
N6 Cd2 O2W 89.91(13) . 2_666
N4 Cd2 O2W 92.03(13) 2_666 2_666
N4 Cd2 O2W 87.97(13) . 2_666
N6 Cd2 O2W 89.91(13) 2_666 .
N6 Cd2 O2W 90.09(13) . .
N4 Cd2 O2W 87.97(13) 2_666 .
N4 Cd2 O2W 92.03(13) . .
O2W Cd2 O2W 180.00(17) 2_666 .
C1 N1 C5 117.3(4) . .
C1 N1 Cd1 120.0(3) . .
C5 N1 Cd1 120.8(3) . .
C11 N2 C7 117.0(3) . .
C16 N3 C17 116.9(3) . .
C16 N3 Cd1 121.1(3) . .
C17 N3 Cd1 121.2(3) . .
C22 N4 C18 117.3(4) . .
C22 N4 Cd2 122.6(3) . .
C18 N4 Cd2 118.3(3) . .
C28 N5 C24 118.7(5) . .
C33 N6 C34 118.4(4) . .
C33 N6 Cd2 118.2(4) . .
C34 N6 Cd2 122.3(3) . .
N1 C1 C2 122.9(4) . .
N1 C1 H1A 118.5 . .
C2 C1 H1A 118.5 . .
C3 C2 C1 119.4(4) . .
C3 C2 H2A 120.3 . .
C1 C2 H2A 120.3 . .
C2 C3 C4 118.8(4) . .
C2 C3 H3A 120.6 . .
C4 C3 H3A 120.6 . .
C3 C4 C5 118.5(4) . .
C3 C4 C6 120.4(4) . .
C5 C4 C6 121.1(4) . .
N1 C5 C4 123.0(4) . .
N1 C5 H5A 118.5 . .
C4 C5 H5A 118.5 . .
O1 C6 C4 120.7(4) . .
O1 C6 C7 120.3(4) . .
C4 C6 C7 119.1(3) . .
N2 C7 C8 123.1(4) . .
N2 C7 C6 115.7(4) . .
C8 C7 C6 121.0(4) . .
C9 C8 C7 119.0(4) . .
C9 C8 H8A 120.5 . .
C7 C8 H8A 120.5 . .
C8 C9 C10 118.9(4) . .
C8 C9 H9A 120.6 . .
C10 C9 H9A 120.6 . .
C9 C10 C11 118.8(4) . .
C9 C10 H10A 120.6 . .
C11 C10 H10A 120.6 . .
N2 C11 C10 123.2(4) . .
N2 C11 C12 116.5(4) . .
C10 C11 C12 120.2(4) . .
O2 C12 C13 121.0(4) . .
O2 C12 C11 119.2(4) . .
C13 C12 C11 119.7(3) . .
C17 C13 C14 118.0(4) . .
C17 C13 C12 122.1(4) . .
C14 C13 C12 119.9(4) . .
C15 C14 C13 118.8(4) . .
C15 C14 H14A 120.6 . .
C13 C14 H14A 120.6 . .
C16 C15 C14 118.8(4) . .
C16 C15 H15A 120.6 . .
C14 C15 H15A 120.6 . .
N3 C16 C15 123.8(4) . .
N3 C16 H16A 118.1 . .
C15 C16 H16A 118.1 . .
N3 C17 C13 123.6(4) . .
N3 C17 H17A 118.2 . .
C13 C17 H17A 118.2 . .
N4 C18 C19 122.9(5) . .
N4 C18 H18A 118.5 . .
C19 C18 H18A 118.5 . .
C18 C19 C20 119.3(4) . .
C18 C19 H19A 120.3 . .
C20 C19 H19A 120.3 . .
C21 C20 C19 118.4(4) . .
C21 C20 H20A 120.8 . .
C19 C20 H20A 120.8 . .
C20 C21 C22 118.9(4) . .
C20 C21 C23 119.9(4) . .
C22 C21 C23 121.2(4) . .
N4 C22 C21 123.1(4) . .
N4 C22 H22A 118.4 . .
C21 C22 H22A 118.4 . .
O3 C23 C21 120.9(5) . .
O3 C23 C24 121.3(5) . .
C21 C23 C24 117.5(5) . .
N5 C24 C25 122.1(6) . .
N5 C24 C23 117.4(4) . .
C25 C24 C23 120.5(6) . .
C26 C25 C24 118.3(8) . .
C26 C25 H25A 120.9 . .
C24 C25 H25A 120.9 . .
C27 C26 C25 119.7(7) . .
C27 C26 H26A 120.2 . .
C25 C26 H26A 120.2 . .
C26 C27 C28 119.2(8) . .
C26 C27 H27A 120.4 . .
C28 C27 H27A 120.4 . .
N5 C28 C27 122.1(7) . .
N5 C28 C29 118.9(5) . .
C27 C28 C29 119.0(6) . .
O4 C29 C28 119.6(6) . .
O4 C29 C30 118.7(6) . .
C28 C29 C30 121.7(5) . .
C34 C30 C31 117.5(5) . .
C34 C30 C29 123.1(5) . .
C31 C30 C29 119.4(5) . .
C32 C31 C30 119.8(5) . .
C32 C31 H31A 120.1 . .
C30 C31 H31A 120.1 . .
C31 C32 C33 119.3(6) . .
C31 C32 H32A 120.3 . .
C33 C32 H32A 120.3 . .
N6 C33 C32 122.4(6) . .
N6 C33 H33A 118.8 . .
C32 C33 H33A 118.8 . .
N6 C34 C30 122.6(5) . .
N6 C34 H34A 118.7 . .
C30 C34 H34A 118.7 . .
O8 Cl1 O6 108.6(7) . .
O8 Cl1 O5 111.4(6) . .
O6 Cl1 O5 117.9(5) . .
O8 Cl1 O7 102.8(6) . .
O6 Cl1 O7 106.8(6) . .
O5 Cl1 O7 108.2(5) . .
O12 Cl2 O10 93.8(6) . .
O12 Cl2 O9 105.9(6) . .
O10 Cl2 O9 111.2(4) . .
O12 Cl2 O11 93.7(7) . .
O10 Cl2 O11 132.0(6) . .
O9 Cl2 O11 112.0(5) . .
O12 Cl2 O11' 154.5(7) . .
O10 Cl2 O11' 74.8(6) . .
O9 Cl2 O11' 99.5(6) . .
O11 Cl2 O11' 78.5(7) . .
Cl2 O10 O11' 55.2(6) . .
Cl2 O11' O10 50.1(4) . .
Cd1 O1W H1WA 117.1 . .
Cd1 O1W H1WB 138.6 . .
H1WA O1W H1WB 102.1 . .
Cd2 O2W H2WA 124.3 . .
Cd2 O2W H2WB 122.2 . .
H2WA O2W H2WB 98.0 . .
H3WA O3W H3WB 91.3 . .

loop_
_geom_bond_atom_site_label_1
_geom_bond_atom_site_label_2
_geom_bond_distance
_geom_bond_site_symmetry_2
Cd1 O1W 2.338(3) .
Cd1 O1W 2.338(3) 2_667
Cd1 N3 2.367(3) .
Cd1 N3 2.367(3) 2_667
Cd1 N1 2.382(3) .
Cd1 N1 2.382(3) 2_667
Cd2 N6 2.322(4) 2_666
Cd2 N6 2.322(4) .
Cd2 N4 2.344(4) 2_666
Cd2 N4 2.344(4) .
Cd2 O2W 2.385(3) 2_666
Cd2 O2W 2.385(3) .
O1 C6 1.218(5) .
O2 C12 1.211(5) .
O3 C23 1.210(6) .
O4 C29 1.220(6) .
N1 C1 1.340(6) .
N1 C5 1.342(5) .
N2 C11 1.334(5) .
N2 C7 1.347(5) .
N3 C16 1.338(5) .
N3 C17 1.339(5) .
N4 C22 1.331(5) .
N4 C18 1.348(6) .
N5 C28 1.334(7) .
N5 C24 1.336(7) .
N6 C33 1.332(6) .
N6 C34 1.334(6) .
C1 C2 1.380(7) .
C1 H1A 0.9300 .
C2 C3 1.373(7) .
C2 H2A 0.9300 .
C3 C4 1.381(6) .
C3 H3A 0.9300 .
C4 C5 1.393(5) .
C4 C6 1.486(6) .
C5 H5A 0.9300 .
C6 C7 1.500(6) .
C7 C8 1.383(6) .
C8 C9 1.372(7) .
C8 H8A 0.9300 .
C9 C10 1.377(7) .
C9 H9A 0.9300 .
C10 C11 1.390(6) .
C10 H10A 0.9300 .
C11 C12 1.504(6) .
C12 C13 1.495(5) .
C13 C17 1.389(5) .
C13 C14 1.389(6) .
C14 C15 1.382(6) .
C14 H14A 0.9300 .
C15 C16 1.372(6) .
C15 H15A 0.9300 .
C16 H16A 0.9300 .
C17 H17A 0.9300 .
C18 C19 1.362(7) .
C18 H18A 0.9300 .
C19 C20 1.388(7) .
C19 H19A 0.9300 .
C20 C21 1.368(7) .
C20 H20A 0.9300 .
C21 C22 1.386(6) .
C21 C23 1.496(7) .
C22 H22A 0.9300 .
C23 C24 1.500(8) .
C24 C25 1.401(8) .
C25 C26 1.384(12) .
C25 H25A 0.9300 .
C26 C27 1.352(12) .
C26 H26A 0.9300 .
C27 C28 1.399(9) .
C27 H27A 0.9300 .
C28 C29 1.492(9) .
C29 C30 1.497(8) .
C30 C34 1.386(6) .
C30 C31 1.397(9) .
C31 C32 1.345(9) .
C31 H31A 0.9300 .
C32 C33 1.379(8) .
C32 H32A 0.9300 .
C33 H33A 0.9300 .
C34 H34A 0.9300 .
Cl1 O8 1.326(6) .
Cl1 O6 1.340(7) .
Cl1 O5 1.352(6) .
Cl1 O7 1.486(8) .
Cl2 O12 1.389(8) .
Cl2 O10 1.404(10) .
Cl2 O9 1.407(5) .
Cl2 O11 1.426(9) .
Cl2 O11' 1.503(11) .
O10 O11' 1.767(14) .
O1W H1WA 0.8976 .
O1W H1WB 0.8789 .
O2W H2WA 0.8915 .
O2W H2WB 0.9099 .
O3W H3WA 0.8899 .
O3W H3WB 1.0182 .

loop_
_geom_torsion_atom_site_label_1
_geom_torsion_atom_site_label_2
_geom_torsion_atom_site_label_3
_geom_torsion_atom_site_label_4
_geom_torsion
_geom_torsion_site_symmetry_1
O1W Cd1 N1 C1 18.1(3) .
O1W Cd1 N1 C1 -161.9(3) 2_667
N3 Cd1 N1 C1 112.6(3) .
N3 Cd1 N1 C1 -67.4(3) 2_667
N1 Cd1 N1 C1 -146(100) 2_667
O1W Cd1 N1 C5 -146.2(3) .
O1W Cd1 N1 C5 33.8(3) 2_667
N3 Cd1 N1 C5 -51.8(3) .
N3 Cd1 N1 C5 128.2(3) 2_667
N1 Cd1 N1 C5 50(100) 2_667
O1W Cd1 N3 C16 -32.6(3) .
O1W Cd1 N3 C16 147.4(3) 2_667
N3 Cd1 N3 C16 45(100) 2_667
N1 Cd1 N3 C16 -122.7(3) .
N1 Cd1 N3 C16 57.3(3) 2_667
O1W Cd1 N3 C17 136.8(3) .
O1W Cd1 N3 C17 -43.2(3) 2_667
N3 Cd1 N3 C17 -146(100) 2_667
N1 Cd1 N3 C17 46.6(3) .
N1 Cd1 N3 C17 -133.4(3) 2_667
N6 Cd2 N4 C22 -117.1(3) 2_666
N6 Cd2 N4 C22 62.9(3) .
N4 Cd2 N4 C22 178(100) 2_666
O2W Cd2 N4 C22 -27.1(3) 2_666
O2W Cd2 N4 C22 152.9(3) .
N6 Cd2 N4 C18 78.9(3) 2_666
N6 Cd2 N4 C18 -101.1(3) .
N4 Cd2 N4 C18 14(100) 2_666
O2W Cd2 N4 C18 168.9(3) 2_666
O2W Cd2 N4 C18 -11.1(3) .
N6 Cd2 N6 C33 -155(100) 2_666
N4 Cd2 N6 C33 -57.5(4) 2_666
N4 Cd2 N6 C33 122.5(4) .
O2W Cd2 N6 C33 -149.5(4) 2_666
O2W Cd2 N6 C33 30.5(4) .
N6 Cd2 N6 C34 37(100) 2_666
N4 Cd2 N6 C34 134.5(4) 2_666
N4 Cd2 N6 C34 -45.5(4) .
O2W Cd2 N6 C34 42.4(4) 2_666
O2W Cd2 N6 C34 -137.6(4) .
C5 N1 C1 C2 0.2(6) .
Cd1 N1 C1 C2 -164.6(4) .
N1 C1 C2 C3 1.7(7) .
C1 C2 C3 C4 -2.3(7) .
C2 C3 C4 C5 0.9(6) .
C2 C3 C4 C6 -177.6(4) .
C1 N1 C5 C4 -1.7(6) .
Cd1 N1 C5 C4 163.1(3) .
C3 C4 C5 N1 1.1(6) .
C6 C4 C5 N1 179.6(4) .
C3 C4 C6 O1 31.8(7) .
C5 C4 C6 O1 -146.7(5) .
C3 C4 C6 C7 -147.2(4) .
C5 C4 C6 C7 34.3(6) .
C11 N2 C7 C8 -2.3(6) .
C11 N2 C7 C6 174.1(3) .
O1 C6 C7 N2 -150.4(4) .
C4 C6 C7 N2 28.5(6) .
O1 C6 C7 C8 26.1(7) .
C4 C6 C7 C8 -154.9(4) .
N2 C7 C8 C9 -0.1(6) .
C6 C7 C8 C9 -176.4(4) .
C7 C8 C9 C10 2.3(7) .
C8 C9 C10 C11 -1.9(7) .
C7 N2 C11 C10 2.7(6) .
C7 N2 C11 C12 -175.0(3) .
C9 C10 C11 N2 -0.6(6) .
C9 C10 C11 C12 177.0(4) .
N2 C11 C12 O2 145.4(4) .
C10 C11 C12 O2 -32.3(6) .
N2 C11 C12 C13 -33.4(5) .
C10 C11 C12 C13 148.9(4) .
O2 C12 C13 C17 159.6(4) .
C11 C12 C13 C17 -21.6(6) .
O2 C12 C13 C14 -18.2(6) .
C11 C12 C13 C14 160.5(4) .
C17 C13 C14 C15 -0.1(6) .
C12 C13 C14 C15 177.9(4) .
C13 C14 C15 C16 1.6(6) .
C17 N3 C16 C15 -0.2(6) .
Cd1 N3 C16 C15 169.6(3) .
C14 C15 C16 N3 -1.5(7) .
C16 N3 C17 C13 1.9(6) .
Cd1 N3 C17 C13 -167.9(3) .
C14 C13 C17 N3 -1.8(6) .
C12 C13 C17 N3 -179.7(4) .
C22 N4 C18 C19 1.9(7) .
Cd2 N4 C18 C19 166.9(4) .
N4 C18 C19 C20 -1.9(8) .
C18 C19 C20 C21 -0.3(7) .
C19 C20 C21 C22 2.3(7) .
C19 C20 C21 C23 -176.9(5) .
C18 N4 C22 C21 0.2(6) .
Cd2 N4 C22 C21 -164.0(3) .
C20 C21 C22 N4 -2.4(7) .
C23 C21 C22 N4 176.8(4) .
C20 C21 C23 O3 -50.6(7) .
C22 C21 C23 O3 130.3(5) .
C20 C21 C23 C24 122.3(5) .
C22 C21 C23 C24 -56.9(6) .
C28 N5 C24 C25 1.2(8) .
C28 N5 C24 C23 -175.6(4) .
O3 C23 C24 N5 167.9(5) .
C21 C23 C24 N5 -5.0(7) .
O3 C23 C24 C25 -8.9(8) .
C21 C23 C24 C25 178.2(5) .
N5 C24 C25 C26 -2.4(9) .
C23 C24 C25 C26 174.3(6) .
C24 C25 C26 C27 1.5(11) .
C25 C26 C27 C28 0.5(12) .
C24 N5 C28 C27 0.9(8) .
C24 N5 C28 C29 179.1(5) .
C26 C27 C28 N5 -1.7(10) .
C26 C27 C28 C29 -180.0(7) .
N5 C28 C29 O4 -164.4(5) .
C27 C28 C29 O4 13.9(8) .
N5 C28 C29 C30 14.3(8) .
C27 C28 C29 C30 -167.4(5) .
O4 C29 C30 C34 -150.9(5) .
C28 C29 C30 C34 30.3(7) .
O4 C29 C30 C31 26.4(8) .
C28 C29 C30 C31 -152.3(5) .
C34 C30 C31 C32 0.9(8) .
C29 C30 C31 C32 -176.6(6) .
C30 C31 C32 C33 -1.1(10) .
C34 N6 C33 C32 1.1(9) .
Cd2 N6 C33 C32 -167.4(5) .
C31 C32 C33 N6 0.1(11) .
C33 N6 C34 C30 -1.4(7) .
Cd2 N6 C34 C30 166.7(3) .
C31 C30 C34 N6 0.4(7) .
C29 C30 C34 N6 177.8(4) .
O12 Cl2 O10 O11' 156.9(7) .
O9 Cl2 O10 O11' -94.5(6) .
O11 Cl2 O10 O11' 58.4(9) .
O12 Cl2 O11' O10 -65.8(15) .
O9 Cl2 O11' O10 109.5(5) .
O11 Cl2 O11' O10 -139.8(6) .
